data_7244347
loop_
_publ_author_name
'Panigrahi, Dipankar'
'Mondal, Munmun'
'Gupta, Rohit'
'Mani, Ganesan'

_publ_section_title
;
 Four- and five-coordinate nickel(ii) complexes bearing new
 diphosphine--phosphonite and triphosphine--phosphite ligands: catalysts
 for N-alkylation of amines
;
_journal_issue 8
_journal_name_full 'RSC Advances'
_journal_page_first 4510
_journal_page_last 4520
_journal_paper_doi 10.1039/D1RA08961G
_journal_volume 12
_journal_year 2022
_chemical_formula_sum 'C32 H29 Cl F6 Ni O2 P4'
_chemical_formula_weight 777.59
_space_group_crystal_system triclinic
_space_group_IT_number 2
_space_group_name_Hall '-P 1'
_space_group_name_H-M_alt 'P -1'
_atom_sites_solution_hydrogens geom
_audit_creation_method SHELXL-2018/3
_audit_update_record
;
2021-12-09 deposited with the CCDC.	2021-12-21 downloaded from the CCDC.
;
_cell_angle_alpha 106.472(3)
_cell_angle_beta 94.713(3)
_cell_angle_gamma 115.252(2)
_cell_formula_units_Z 2
_cell_length_a 12.0853(7)
_cell_length_b 12.7608(8)
_cell_length_c 12.9324(7)
_cell_measurement_reflns_used 23584
_cell_measurement_temperature 297(2)
_cell_measurement_theta_max 28.315
_cell_measurement_theta_min 2.944
_cell_volume 1681.69(18)
_computing_molecular_graphics ortep
_computing_publication_material ciftab
_computing_structure_refinement 'SHELXL-2018/3 (Sheldrick, 2018)'
_computing_structure_solution 'SHELXT 2014/5 (Sheldrick, 2014)'
_diffrn_ambient_temperature 297(2)
_diffrn_measured_fraction_theta_full 0.996
_diffrn_measured_fraction_theta_max 0.986
_diffrn_measurement_device_type 'Bruker P4'
_diffrn_measurement_method '\w scans'
_diffrn_radiation_type MoK\a
_diffrn_radiation_wavelength 0.71073
_diffrn_reflns_av_R_equivalents 0.0400
_diffrn_reflns_av_unetI/netI 0.0398
_diffrn_reflns_Laue_measured_fraction_full 0.996
_diffrn_reflns_Laue_measured_fraction_max 0.986
_diffrn_reflns_limit_h_max 15
_diffrn_reflns_limit_h_min -16
_diffrn_reflns_limit_k_max 17
_diffrn_reflns_limit_k_min -14
_diffrn_reflns_limit_l_max 17
_diffrn_reflns_limit_l_min -17
_diffrn_reflns_number 23584
_diffrn_reflns_point_group_measured_fraction_full 0.996
_diffrn_reflns_point_group_measured_fraction_max 0.986
_diffrn_reflns_theta_full 25.242
_diffrn_reflns_theta_max 28.315
_diffrn_reflns_theta_min 2.944
_diffrn_source 'fine-focus sealed tube'
_exptl_absorpt_coefficient_mu 0.910
_exptl_absorpt_correction_T_max 0.7457
_exptl_absorpt_correction_T_min 0.6495
_exptl_absorpt_correction_type multi-scan
_exptl_absorpt_process_details
;
 SADABS 2016/2: Krause, L., Herbst-Irmer, R., Sheldrick G.M. & Stalke D.,
 J. Appl. Cryst. 48 (2015) 3-10
;
_exptl_crystal_colour red
_exptl_crystal_density_diffrn 1.536
_exptl_crystal_description prism
_exptl_crystal_F_000 792
_exptl_crystal_size_max 0.201
_exptl_crystal_size_mid 0.144
_exptl_crystal_size_min 0.109
_exptl_transmission_factor_max 0.7457
_exptl_transmission_factor_min 0.6495
_refine_diff_density_max 0.622
_refine_diff_density_min -0.558
_refine_diff_density_rms 0.062
_refine_ls_extinction_method none
_refine_ls_goodness_of_fit_ref 1.044
_refine_ls_hydrogen_treatment constr
_refine_ls_matrix_type full
_refine_ls_number_parameters 415
_refine_ls_number_reflns 8250
_refine_ls_number_restraints 0
_refine_ls_restrained_S_all 1.044
_refine_ls_R_factor_all 0.0610
_refine_ls_R_factor_gt 0.0380
_refine_ls_shift/su_max 0.001
_refine_ls_shift/su_mean 0.000
_refine_ls_structure_factor_coef Fsqd
_refine_ls_weighting_details 'w=1/[\s^2^(Fo^2^)+(0.0531P)^2^+0.3507P] where P=(Fo^2^+2Fc^2^)/3'
_refine_ls_weighting_scheme calc
_refine_ls_wR_factor_gt 0.0947
_refine_ls_wR_factor_ref 0.1034
_reflns_Friedel_coverage 0.000
_reflns_number_gt 6276
_reflns_number_total 8250
_reflns_threshold_expression 'I > 2\s(I)'
_cod_data_source_file d1ra08961g2.cif
_cod_data_source_block LNiClPF6
_cod_original_cell_volume 1681.68(17)
_cod_database_code 7244347
_shelx_shelxl_version_number 2018/3
_shelx_space_group_comment
;
The symmetry employed for this shelxl refinement is uniquely defined
by the following loop, which should always be used as a source of
symmetry information in preference to the above space-group names.
They are only intended as comments.
;

loop_
_space_group_symop_operation_xyz
'x, y, z'
'-x, -y, -z'

loop_
_atom_site_label
_atom_site_type_symbol
_atom_site_fract_x
_atom_site_fract_y
_atom_site_fract_z
_atom_site_U_iso_or_equiv
_atom_site_adp_type
_atom_site_occupancy
_atom_site_site_symmetry_order
_atom_site_calc_flag
_atom_site_refinement_flags_posn
_atom_site_refinement_flags_adp
_atom_site_refinement_flags_occupancy
_atom_site_disorder_assembly
_atom_site_disorder_group
Ni1 Ni 0.58842(2) 0.25226(2) 0.22682(2) 0.03102(8) Uani 1 1 d . . . . .
P3 P 0.77436(5) 0.27405(5) 0.28903(5) 0.03348(12) Uani 1 1 d . . . . .
P1 P 0.41802(5) 0.27505(5) 0.21716(5) 0.03621(13) Uani 1 1 d . . . . .
Cl1 Cl 0.59683(6) 0.22259(6) 0.05467(5) 0.04774(14) Uani 1 1 d . . . . .
P2 P 0.55973(5) 0.24710(5) 0.38418(5) 0.03724(13) Uani 1 1 d . . . . .
P4 P 0.82477(6) 0.68262(6) 0.41168(6) 0.04797(16) Uani 1 1 d . . . . .
O1 O 0.50262(17) 0.33578(16) 0.43799(14) 0.0468(4) Uani 1 1 d . . . . .
O2 O 0.68607(15) 0.29180(16) 0.47150(14) 0.0465(4) Uani 1 1 d . . . . .
F3 F 0.93869(16) 0.65222(17) 0.42417(17) 0.0744(5) Uani 1 1 d . . . . .
F6 F 0.70972(19) 0.7118(2) 0.40198(19) 0.0927(7) Uani 1 1 d . . . . .
C21 C 0.7722(2) 0.12764(19) 0.27100(19) 0.0370(5) Uani 1 1 d . . . . .
C22 C 0.6895(2) 0.0264(2) 0.1774(2) 0.0425(5) Uani 1 1 d . . . . .
H22 H 0.641936 0.036910 0.124736 0.051 Uiso 1 1 calc R U . . .
C7 C 0.2761(2) 0.1279(2) 0.1687(2) 0.0431(5) Uani 1 1 d . . . . .
F1 F 0.7302(2) 0.54044(19) 0.3682(3) 0.1359(13) Uani 1 1 d . . . . .
C20 C 0.8035(2) 0.3508(2) 0.44019(19) 0.0406(5) Uani 1 1 d . . . . .
H20A H 0.868755 0.341453 0.479305 0.049 Uiso 1 1 calc R U . . .
H20B H 0.830428 0.438526 0.458394 0.049 Uiso 1 1 calc R U . . .
F5 F 0.8249(3) 0.6741(3) 0.2895(2) 0.1275(10) Uani 1 1 d . . . . .
C27 C 0.9110(2) 0.3697(2) 0.2486(2) 0.0421(5) Uani 1 1 d . . . . .
C12 C 0.2844(2) 0.0229(2) 0.1126(2) 0.0523(6) Uani 1 1 d . . . . .
H12 H 0.361920 0.029428 0.101798 0.063 Uiso 1 1 calc R U . . .
F4 F 0.9199(2) 0.8235(2) 0.4514(3) 0.1330(12) Uani 1 1 d . . . . .
C14 C 0.4528(2) 0.0989(2) 0.3878(2) 0.0443(5) Uani 1 1 d . . . . .
C1 C 0.39311(19) 0.3677(2) 0.1442(2) 0.0388(5) Uani 1 1 d . . . . .
C23 C 0.6785(3) -0.0897(2) 0.1630(2) 0.0510(6) Uani 1 1 d . . . . .
H23 H 0.623757 -0.157147 0.100368 0.061 Uiso 1 1 calc R U . . .
C26 C 0.8427(2) 0.1102(2) 0.3485(2) 0.0489(6) Uani 1 1 d . . . . .
H26 H 0.898124 0.177032 0.411157 0.059 Uiso 1 1 calc R U . . .
C13 C 0.4287(2) 0.3595(3) 0.3635(2) 0.0500(6) Uani 1 1 d . . . . .
H13A H 0.466999 0.447648 0.377227 0.060 Uiso 1 1 calc R U . . .
H13B H 0.344875 0.333229 0.376835 0.060 Uiso 1 1 calc R U . . .
C25 C 0.8306(3) -0.0062(2) 0.3327(2) 0.0551(7) Uani 1 1 d . . . . .
H25 H 0.878558 -0.017342 0.384503 0.066 Uiso 1 1 calc R U . . .
C6 C 0.4684(2) 0.4945(2) 0.1828(3) 0.0558(7) Uani 1 1 d . . . . .
H6 H 0.533427 0.532357 0.246002 0.067 Uiso 1 1 calc R U . . .
C24 C 0.7480(3) -0.1056(2) 0.2408(2) 0.0526(6) Uani 1 1 d . . . . .
H24 H 0.739134 -0.184011 0.231333 0.063 Uiso 1 1 calc R U . . .
C2 C 0.2993(2) 0.3132(2) 0.0481(2) 0.0470(6) Uani 1 1 d . . . . .
H2 H 0.248132 0.227877 0.020437 0.056 Uiso 1 1 calc R U . . .
C3 C 0.2815(3) 0.3854(3) -0.0068(3) 0.0599(7) Uani 1 1 d . . . . .
H3 H 0.218802 0.348240 -0.071593 0.072 Uiso 1 1 calc R U . . .
F2 F 0.8262(3) 0.6961(4) 0.5353(2) 0.1504(14) Uani 1 1 d . . . . .
C4 C 0.3554(3) 0.5107(3) 0.0335(3) 0.0660(8) Uani 1 1 d . . . . .
H4 H 0.342729 0.558776 -0.003651 0.079 Uiso 1 1 calc R U . . .
C5 C 0.4477(3) 0.5656(3) 0.1281(3) 0.0670(9) Uani 1 1 d . . . . .
H5 H 0.497115 0.651203 0.155982 0.080 Uiso 1 1 calc R U . . .
C32 C 0.9037(3) 0.4459(3) 0.1945(3) 0.0623(8) Uani 1 1 d . . . . .
H32 H 0.828082 0.446945 0.177065 0.075 Uiso 1 1 calc R U . . .
C15 C 0.3354(3) 0.0776(3) 0.4075(3) 0.0600(7) Uani 1 1 d . . . . .
H15 H 0.316181 0.142642 0.428956 0.072 Uiso 1 1 calc R U . . .
C8 C 0.1602(3) 0.1176(3) 0.1845(3) 0.0682(9) Uani 1 1 d . . . . .
H8 H 0.153208 0.187483 0.222083 0.082 Uiso 1 1 calc R U . . .
C19 C 0.4820(3) 0.0029(3) 0.3593(3) 0.0605(7) Uani 1 1 d . . . . .
H19 H 0.561273 0.017296 0.347439 0.073 Uiso 1 1 calc R U . . .
C18 C 0.3934(4) -0.1146(3) 0.3483(3) 0.0759(10) Uani 1 1 d . . . . .
H18 H 0.413198 -0.179458 0.329540 0.091 Uiso 1 1 calc R U . . .
C17 C 0.2752(4) -0.1364(3) 0.3652(3) 0.0782(11) Uani 1 1 d . . . . .
H17 H 0.214903 -0.216145 0.355952 0.094 Uiso 1 1 calc R U . . .
C16 C 0.2470(3) -0.0411(3) 0.3952(3) 0.0737(10) Uani 1 1 d . . . . .
H16 H 0.167781 -0.055822 0.407502 0.088 Uiso 1 1 calc R U . . .
C11 C 0.1780(3) -0.0923(3) 0.0720(3) 0.0781(10) Uani 1 1 d . . . . .
H11 H 0.184193 -0.162551 0.033978 0.094 Uiso 1 1 calc R U . . .
C28 C 1.0247(3) 0.3716(3) 0.2764(4) 0.0802(11) Uani 1 1 d . . . . .
H28 H 1.030586 0.320217 0.312826 0.096 Uiso 1 1 calc R U . . .
C31 C 1.0094(4) 0.5210(3) 0.1661(4) 0.0865(12) Uani 1 1 d . . . . .
H31 H 1.004094 0.571293 0.128156 0.104 Uiso 1 1 calc R U . . .
C9 C 0.0551(3) 0.0018(4) 0.1437(4) 0.0936(13) Uani 1 1 d . . . . .
H9 H -0.022856 -0.005673 0.153870 0.112 Uiso 1 1 calc R U . . .
C10 C 0.0647(3) -0.1019(4) 0.0882(4) 0.0990(14) Uani 1 1 d . . . . .
H10 H -0.006468 -0.179075 0.061670 0.119 Uiso 1 1 calc R U . . .
C30 C 1.1210(4) 0.5219(3) 0.1932(4) 0.0958(15) Uani 1 1 d . . . . .
H30 H 1.191257 0.571681 0.172867 0.115 Uiso 1 1 calc R U . . .
C29 C 1.1301(3) 0.4500(4) 0.2500(5) 0.1077(17) Uani 1 1 d . . . . .
H29 H 1.207393 0.453485 0.271293 0.129 Uiso 1 1 calc R U . . .

loop_
_atom_site_aniso_label
_atom_site_aniso_U_11
_atom_site_aniso_U_22
_atom_site_aniso_U_33
_atom_site_aniso_U_23
_atom_site_aniso_U_13
_atom_site_aniso_U_12
Ni1 0.02880(13) 0.03289(13) 0.03236(14) 0.01236(11) 0.00393(10) 0.01543(10)
P3 0.0307(3) 0.0313(2) 0.0366(3) 0.0094(2) 0.0012(2) 0.0158(2)
P1 0.0299(3) 0.0391(3) 0.0398(3) 0.0122(2) 0.0056(2) 0.0179(2)
Cl1 0.0509(3) 0.0610(3) 0.0348(3) 0.0192(3) 0.0074(2) 0.0285(3)
P2 0.0390(3) 0.0407(3) 0.0331(3) 0.0146(2) 0.0073(2) 0.0190(2)
P4 0.0424(3) 0.0432(3) 0.0523(4) 0.0133(3) -0.0031(3) 0.0196(3)
O1 0.0559(10) 0.0531(9) 0.0372(9) 0.0132(8) 0.0130(7) 0.0321(8)
O2 0.0471(9) 0.0563(10) 0.0343(8) 0.0179(8) 0.0031(7) 0.0228(8)
F3 0.0593(10) 0.0744(11) 0.0819(13) 0.0077(10) -0.0080(9) 0.0418(9)
F6 0.0724(12) 0.1016(15) 0.1018(17) 0.0089(13) -0.0053(11) 0.0603(12)
C21 0.0363(10) 0.0341(10) 0.0387(12) 0.0096(9) 0.0015(9) 0.0182(9)
C22 0.0484(12) 0.0413(11) 0.0350(12) 0.0088(10) -0.0016(10) 0.0235(10)
C7 0.0351(11) 0.0479(12) 0.0453(13) 0.0205(11) 0.0077(9) 0.0165(10)
F1 0.0656(12) 0.0558(12) 0.245(4) 0.0526(17) -0.0398(16) 0.0066(10)
C20 0.0386(11) 0.0384(11) 0.0387(12) 0.0073(9) -0.0027(9) 0.0188(9)
F5 0.169(3) 0.205(3) 0.0749(16) 0.0661(19) 0.0328(16) 0.135(2)
C27 0.0361(11) 0.0338(10) 0.0504(14) 0.0090(10) 0.0103(10) 0.0147(9)
C12 0.0421(13) 0.0454(13) 0.0590(17) 0.0179(12) 0.0088(11) 0.0123(11)
F4 0.0940(16) 0.0542(11) 0.201(3) 0.0268(15) -0.0430(18) 0.0167(11)
C14 0.0489(13) 0.0454(12) 0.0374(12) 0.0201(10) 0.0102(10) 0.0177(10)
C1 0.0299(10) 0.0424(11) 0.0504(13) 0.0202(10) 0.0106(9) 0.0200(9)
C23 0.0580(15) 0.0358(11) 0.0455(14) 0.0020(10) -0.0048(11) 0.0209(11)
C26 0.0528(14) 0.0388(11) 0.0469(14) 0.0066(10) -0.0105(11) 0.0237(11)
C13 0.0518(14) 0.0562(14) 0.0481(14) 0.0127(12) 0.0109(11) 0.0345(12)
C25 0.0663(16) 0.0484(13) 0.0543(16) 0.0181(12) -0.0049(13) 0.0336(13)
C6 0.0359(12) 0.0472(13) 0.0728(19) 0.0216(13) 0.0042(12) 0.0106(10)
C24 0.0633(16) 0.0365(11) 0.0566(16) 0.0141(11) 0.0028(12) 0.0258(11)
C2 0.0449(12) 0.0482(13) 0.0493(14) 0.0194(11) 0.0060(11) 0.0226(11)
C3 0.0586(16) 0.0747(18) 0.0586(17) 0.0348(15) 0.0103(13) 0.0356(15)
F2 0.131(2) 0.306(4) 0.0785(17) 0.089(2) 0.0472(16) 0.142(3)
C4 0.0629(18) 0.0760(19) 0.095(3) 0.059(2) 0.0343(17) 0.0429(16)
C5 0.0572(17) 0.0450(14) 0.103(3) 0.0377(16) 0.0233(17) 0.0192(13)
C32 0.0504(15) 0.0557(15) 0.077(2) 0.0310(15) 0.0129(14) 0.0177(13)
C15 0.0594(16) 0.0660(17) 0.0608(18) 0.0309(15) 0.0238(14) 0.0279(14)
C8 0.0403(14) 0.074(2) 0.092(2) 0.0327(18) 0.0242(15) 0.0256(14)
C19 0.0704(18) 0.0535(15) 0.0657(19) 0.0302(14) 0.0254(15) 0.0290(14)
C18 0.101(3) 0.0503(16) 0.077(2) 0.0286(16) 0.027(2) 0.0315(17)
C17 0.084(2) 0.0595(18) 0.070(2) 0.0332(17) 0.0167(18) 0.0087(17)
C16 0.0581(17) 0.080(2) 0.076(2) 0.0440(19) 0.0246(16) 0.0146(16)
C11 0.0641(19) 0.0489(16) 0.092(3) 0.0161(17) 0.0075(18) 0.0089(15)
C28 0.0437(15) 0.0693(19) 0.144(4) 0.049(2) 0.0293(18) 0.0326(14)
C31 0.081(2) 0.071(2) 0.106(3) 0.049(2) 0.038(2) 0.0189(19)
C9 0.0362(15) 0.102(3) 0.128(4) 0.046(3) 0.0253(18) 0.0152(17)
C10 0.056(2) 0.069(2) 0.130(4) 0.031(3) 0.014(2) -0.0030(18)
C30 0.076(2) 0.062(2) 0.138(4) 0.027(2) 0.067(3) 0.0204(18)
C29 0.0500(18) 0.089(3) 0.198(5) 0.055(3) 0.055(3) 0.0376(19)

loop_
_atom_type_symbol
_atom_type_description
_atom_type_scat_dispersion_real
_atom_type_scat_dispersion_imag
_atom_type_scat_source
C C 0.0033 0.0016 'International Tables Vol C Tables 4.2.6.8 and 6.1.1.4'
H H 0.0000 0.0000 'International Tables Vol C Tables 4.2.6.8 and 6.1.1.4'
Cl Cl 0.1484 0.1585 'International Tables Vol C Tables 4.2.6.8 and 6.1.1.4'
F F 0.0171 0.0103 'International Tables Vol C Tables 4.2.6.8 and 6.1.1.4'
Ni Ni 0.3393 1.1124 'International Tables Vol C Tables 4.2.6.8 and 6.1.1.4'
O O 0.0106 0.0060 'International Tables Vol C Tables 4.2.6.8 and 6.1.1.4'
P P 0.1023 0.0942 'International Tables Vol C Tables 4.2.6.8 and 6.1.1.4'

loop_
_geom_angle_atom_site_label_1
_geom_angle_atom_site_label_2
_geom_angle_atom_site_label_3
_geom_angle
_geom_angle_site_symmetry_1
_geom_angle_site_symmetry_3
_geom_angle_publ_flag
P2 Ni1 Cl1 169.90(3) . . ?
P2 Ni1 P3 84.47(2) . . ?
Cl1 Ni1 P3 97.86(3) . . ?
P2 Ni1 P1 82.60(3) . . ?
Cl1 Ni1 P1 97.14(3) . . ?
P3 Ni1 P1 161.67(3) . . ?
C21 P3 C27 108.51(11) . . ?
C21 P3 C20 105.54(11) . . ?
C27 P3 C20 105.62(11) . . ?
C21 P3 Ni1 112.54(7) . . ?
C27 P3 Ni1 120.48(9) . . ?
C20 P3 Ni1 102.74(8) . . ?
C1 P1 C7 106.53(11) . . ?
C1 P1 C13 103.22(12) . . ?
C7 P1 C13 108.53(12) . . ?
C1 P1 Ni1 122.15(7) . . ?
C7 P1 Ni1 112.00(9) . . ?
C13 P1 Ni1 103.39(8) . . ?
O1 P2 O2 105.76(10) . . ?
O1 P2 C14 104.45(11) . . ?
O2 P2 C14 105.02(10) . . ?
O1 P2 Ni1 111.38(7) . . ?
O2 P2 Ni1 113.28(7) . . ?
C14 P2 Ni1 116.04(8) . . ?
F5 P4 F2 178.0(2) . . ?
F5 P4 F4 89.59(19) . . ?
F2 P4 F4 88.6(2) . . ?
F5 P4 F1 88.72(19) . . ?
F2 P4 F1 93.1(2) . . ?
F4 P4 F1 178.2(2) . . ?
F5 P4 F3 93.18(13) . . ?
F2 P4 F3 87.58(13) . . ?
F4 P4 F3 89.91(12) . . ?
F1 P4 F3 89.62(11) . . ?
F5 P4 F6 88.30(14) . . ?
F2 P4 F6 90.96(14) . . ?
F4 P4 F6 90.68(13) . . ?
F1 P4 F6 89.83(12) . . ?
F3 P4 F6 178.42(13) . . ?
C13 O1 P2 117.35(15) . . ?
C20 O2 P2 116.95(14) . . ?
C26 C21 C22 119.2(2) . . ?
C26 C21 P3 123.19(17) . . ?
C22 C21 P3 117.49(17) . . ?
C23 C22 C21 119.8(2) . . ?
C23 C22 H22 120.1 . . ?
C21 C22 H22 120.1 . . ?
C12 C7 C8 119.5(2) . . ?
C12 C7 P1 118.10(18) . . ?
C8 C7 P1 122.4(2) . . ?
O2 C20 P3 106.95(14) . . ?
O2 C20 H20A 110.3 . . ?
P3 C20 H20A 110.3 . . ?
O2 C20 H20B 110.3 . . ?
P3 C20 H20B 110.3 . . ?
H20A C20 H20B 108.6 . . ?
C32 C27 C28 119.4(3) . . ?
C32 C27 P3 120.0(2) . . ?
C28 C27 P3 120.5(2) . . ?
C7 C12 C11 120.5(3) . . ?
C7 C12 H12 119.7 . . ?
C11 C12 H12 119.7 . . ?
C19 C14 C15 119.9(3) . . ?
C19 C14 P2 119.9(2) . . ?
C15 C14 P2 119.9(2) . . ?
C6 C1 C2 118.6(2) . . ?
C6 C1 P1 120.46(19) . . ?
C2 C1 P1 120.93(18) . . ?
C24 C23 C22 120.2(2) . . ?
C24 C23 H23 119.9 . . ?
C22 C23 H23 119.9 . . ?
C25 C26 C21 120.2(2) . . ?
C25 C26 H26 119.9 . . ?
C21 C26 H26 119.9 . . ?
O1 C13 P1 110.58(16) . . ?
O1 C13 H13A 109.5 . . ?
P1 C13 H13A 109.5 . . ?
O1 C13 H13B 109.5 . . ?
P1 C13 H13B 109.5 . . ?
H13A C13 H13B 108.1 . . ?
C24 C25 C26 120.2(2) . . ?
C24 C25 H25 119.9 . . ?
C26 C25 H25 119.9 . . ?
C1 C6 C5 120.4(3) . . ?
C1 C6 H6 119.8 . . ?
C5 C6 H6 119.8 . . ?
C23 C24 C25 120.3(2) . . ?
C23 C24 H24 119.8 . . ?
C25 C24 H24 119.8 . . ?
C3 C2 C1 120.2(3) . . ?
C3 C2 H2 119.9 . . ?
C1 C2 H2 119.9 . . ?
C4 C3 C2 120.4(3) . . ?
C4 C3 H3 119.8 . . ?
C2 C3 H3 119.8 . . ?
C5 C4 C3 120.0(3) . . ?
C5 C4 H4 120.0 . . ?
C3 C4 H4 120.0 . . ?
C4 C5 C6 120.3(3) . . ?
C4 C5 H5 119.8 . . ?
C6 C5 H5 119.8 . . ?
C27 C32 C31 119.7(3) . . ?
C27 C32 H32 120.1 . . ?
C31 C32 H32 120.1 . . ?
C16 C15 C14 119.6(3) . . ?
C16 C15 H15 120.2 . . ?
C14 C15 H15 120.2 . . ?
C9 C8 C7 119.2(3) . . ?
C9 C8 H8 120.4 . . ?
C7 C8 H8 120.4 . . ?
C14 C19 C18 119.8(3) . . ?
C14 C19 H19 120.1 . . ?
C18 C19 H19 120.1 . . ?
C19 C18 C17 120.2(3) . . ?
C19 C18 H18 119.9 . . ?
C17 C18 H18 119.9 . . ?
C16 C17 C18 120.0(3) . . ?
C16 C17 H17 120.0 . . ?
C18 C17 H17 120.0 . . ?
C17 C16 C15 120.4(3) . . ?
C17 C16 H16 119.8 . . ?
C15 C16 H16 119.8 . . ?
C10 C11 C12 119.8(4) . . ?
C10 C11 H11 120.1 . . ?
C12 C11 H11 120.1 . . ?
C27 C28 C29 119.9(3) . . ?
C27 C28 H28 120.0 . . ?
C29 C28 H28 120.0 . . ?
C30 C31 C32 120.5(4) . . ?
C30 C31 H31 119.7 . . ?
C32 C31 H31 119.7 . . ?
C10 C9 C8 120.7(3) . . ?
C10 C9 H9 119.6 . . ?
C8 C9 H9 119.6 . . ?
C11 C10 C9 120.3(3) . . ?
C11 C10 H10 119.9 . . ?
C9 C10 H10 119.9 . . ?
C31 C30 C29 120.1(3) . . ?
C31 C30 H30 119.9 . . ?
C29 C30 H30 119.9 . . ?
C30 C29 C28 120.3(4) . . ?
C30 C29 H29 119.9 . . ?
C28 C29 H29 119.9 . . ?

loop_
_geom_bond_atom_site_label_1
_geom_bond_atom_site_label_2
_geom_bond_distance
_geom_bond_site_symmetry_2
_geom_bond_publ_flag
Ni1 P2 2.1067(7) . ?
Ni1 Cl1 2.1685(7) . ?
Ni1 P3 2.1949(6) . ?
Ni1 P1 2.1978(6) . ?
P3 C21 1.804(2) . ?
P3 C27 1.810(2) . ?
P3 C20 1.847(2) . ?
P1 C1 1.807(2) . ?
P1 C7 1.808(2) . ?
P1 C13 1.855(3) . ?
P2 O1 1.5937(18) . ?
P2 O2 1.5938(17) . ?
P2 C14 1.795(2) . ?
P4 F5 1.553(3) . ?
P4 F2 1.556(2) . ?
P4 F4 1.560(2) . ?
P4 F1 1.569(2) . ?
P4 F3 1.5895(18) . ?
P4 F6 1.5898(19) . ?
O1 C13 1.439(3) . ?
O2 C20 1.450(3) . ?
C21 C26 1.388(3) . ?
C21 C22 1.395(3) . ?
C22 C23 1.386(3) . ?
C22 H22 0.9300 . ?
C7 C12 1.381(4) . ?
C7 C8 1.387(4) . ?
C20 H20A 0.9700 . ?
C20 H20B 0.9700 . ?
C27 C32 1.375(4) . ?
C27 C28 1.380(4) . ?
C12 C11 1.389(4) . ?
C12 H12 0.9300 . ?
C14 C19 1.377(4) . ?
C14 C15 1.386(4) . ?
C1 C6 1.381(3) . ?
C1 C2 1.385(3) . ?
C23 C24 1.372(4) . ?
C23 H23 0.9300 . ?
C26 C25 1.381(3) . ?
C26 H26 0.9300 . ?
C13 H13A 0.9700 . ?
C13 H13B 0.9700 . ?
C25 C24 1.374(4) . ?
C25 H25 0.9300 . ?
C6 C5 1.384(4) . ?
C6 H6 0.9300 . ?
C24 H24 0.9300 . ?
C2 C3 1.384(4) . ?
C2 H2 0.9300 . ?
C3 C4 1.363(4) . ?
C3 H3 0.9300 . ?
C4 C5 1.362(5) . ?
C4 H4 0.9300 . ?
C5 H5 0.9300 . ?
C32 C31 1.385(4) . ?
C32 H32 0.9300 . ?
C15 C16 1.384(4) . ?
C15 H15 0.9300 . ?
C8 C9 1.386(5) . ?
C8 H8 0.9300 . ?
C19 C18 1.378(4) . ?
C19 H19 0.9300 . ?
C18 C17 1.384(5) . ?
C18 H18 0.9300 . ?
C17 C16 1.361(5) . ?
C17 H17 0.9300 . ?
C16 H16 0.9300 . ?
C11 C10 1.361(5) . ?
C11 H11 0.9300 . ?
C28 C29 1.384(5) . ?
C28 H28 0.9300 . ?
C31 C30 1.360(6) . ?
C31 H31 0.9300 . ?
C9 C10 1.374(6) . ?
C9 H9 0.9300 . ?
C10 H10 0.9300 . ?
C30 C29 1.360(6) . ?
C30 H30 0.9300 . ?
C29 H29 0.9300 . ?
